data_4508573
loop_
_publ_author_name
'Sanda, Suresh'
'Parshamoni, Srinivasulu'
'Adhikary, Amit'
'Konar, Sanjit'

_publ_section_title
;
 A Family of Metal--Organic Frameworks Based on Carboxylates and a
 Neutral, Long, and Rigid Ligand: Their Structural Revelation, Magnetic,
 and Luminescent Property Study
;
_journal_issue 12
_journal_name_full 'Crystal Growth &amp; Design'
_journal_page_first 5442
_journal_paper_doi 10.1021/cg401403a
_journal_volume 13
_journal_year 2013
_chemical_formula_moiety 'C26 H28 N4 O4 Zn'
_chemical_formula_sum 'C26 H28 N4 O4 Zn'
_chemical_formula_weight 525.91
_chemical_name_systematic
; 
 ? 
;
_space_group_IT_number 2
_symmetry_cell_setting triclinic
_symmetry_space_group_name_Hall '-P 1'
_symmetry_space_group_name_H-M 'P -1'
_atom_sites_solution_hydrogens geom
_atom_sites_solution_primary direct
_atom_sites_solution_secondary difmap
_audit_creation_method SHELXL-97
_cell_angle_alpha 80.787(11)
_cell_angle_beta 68.059(10)
_cell_angle_gamma 84.556(12)
_cell_formula_units_Z 2
_cell_length_a 9.804(2)
_cell_length_b 10.291(3)
_cell_length_c 12.584(3)
_cell_measurement_reflns_used 9808
_cell_measurement_temperature 296(2)
_cell_measurement_theta_max 28.44
_cell_measurement_theta_min 2.82
_cell_volume 1161.6(5)
_computing_structure_refinement 'SHELXL-97 (Sheldrick, 1997)'
_computing_structure_solution 'SHELXS-97 (Sheldrick, 1990)'
_diffrn_ambient_temperature 296(2)
_diffrn_measured_fraction_theta_full 1.000
_diffrn_measured_fraction_theta_max 1.000
_diffrn_radiation_monochromator graphite
_diffrn_radiation_source 'fine-focus sealed tube'
_diffrn_radiation_type MoK\a
_diffrn_radiation_wavelength 0.71073
_diffrn_reflns_av_R_equivalents 0.0100
_diffrn_reflns_av_sigmaI/netI 0.0103
_diffrn_reflns_limit_h_max 12
_diffrn_reflns_limit_h_min -12
_diffrn_reflns_limit_k_max 13
_diffrn_reflns_limit_k_min -13
_diffrn_reflns_limit_l_max 16
_diffrn_reflns_limit_l_min -16
_diffrn_reflns_number 10648
_diffrn_reflns_theta_full 27.45
_diffrn_reflns_theta_max 27.45
_diffrn_reflns_theta_min 1.76
_exptl_absorpt_coefficient_mu 1.099
_exptl_absorpt_correction_T_max 0.735
_exptl_absorpt_correction_T_min 0.637
_exptl_absorpt_correction_type empirical
_exptl_absorpt_process_details Empirical
_exptl_crystal_colour yellow
_exptl_crystal_density_diffrn 1.504
_exptl_crystal_density_method 'not measured'
_exptl_crystal_description block
_exptl_crystal_F_000 548.0
_exptl_crystal_size_max 0.42
_exptl_crystal_size_mid 0.35
_exptl_crystal_size_min 0.28
_refine_diff_density_max 0.907
_refine_diff_density_min -1.297
_refine_diff_density_rms 0.118
_refine_ls_extinction_method none
_refine_ls_goodness_of_fit_ref 1.147
_refine_ls_hydrogen_treatment constr
_refine_ls_matrix_type full
_refine_ls_number_parameters 316
_refine_ls_number_reflns 5324
_refine_ls_number_restraints 0
_refine_ls_restrained_S_all 1.147
_refine_ls_R_factor_all 0.0511
_refine_ls_R_factor_gt 0.0497
_refine_ls_shift/su_max 0.001
_refine_ls_shift/su_mean 0.000
_refine_ls_structure_factor_coef Fsqd
_refine_ls_weighting_details 'calc w=1/[\s^2^(Fo^2^)+(0.0974P)^2^+1.6389P] where P=(Fo^2^+2Fc^2^)/3'
_refine_ls_weighting_scheme calc
_refine_ls_wR_factor_gt 0.1616
_refine_ls_wR_factor_ref 0.1631
_reflns_number_gt 5157
_reflns_number_total 5324
_reflns_threshold_expression >2sigma(I)
_cod_data_source_file cg401403a_si_001.cif
_cod_data_source_block Compound_1
_cod_depositor_comments
;
The following automatic conversions were performed:

'_symmetry_cell_setting' value 'Triclinic' changed to 'triclinic'
according to /home/saulius/struct/CIF-dictionaries/cif_core.dic
dictionary named 'cif_core.dic' version 2.4.2 from
2011-04-26.

'_exptl_absorpt_correction_type' value 'Empirical'
changed to 'empirical' according to
/home/saulius/struct/CIF-dictionaries/cif_core.dic dictionary named
'cif_core.dic' version 2.4.2 from 2011-04-26.

Automatic conversion script
Id: cif_fix_values 1891 2012-01-12 08:04:46Z andrius 
;
_cod_original_sg_symbol_H-M P-1
_cod_database_code 4508573

loop_
_symmetry_equiv_pos_as_xyz
'x, y, z'
'-x, -y, -z'

loop_
_atom_site_label
_atom_site_type_symbol
_atom_site_fract_x
_atom_site_fract_y
_atom_site_fract_z
_atom_site_U_iso_or_equiv
_atom_site_adp_type
_atom_site_occupancy
_atom_site_symmetry_multiplicity
_atom_site_calc_flag
_atom_site_refinement_flags
Zn1 Zn 1.31315(3) 0.12021(3) 0.05661(3) 0.02204(14) Uani 1 1 d .
O2 O 1.1836(3) 0.2778(2) 0.1320(2) 0.0315(5) Uani 1 1 d .
O1 O 1.1183(3) 0.2225(3) -0.0020(2) 0.0417(6) Uani 1 1 d .
O3 O 0.6445(3) 0.0086(2) 0.0577(2) 0.0319(5) Uani 1 1 d .
O4 O 0.4246(2) 0.0850(2) 0.16638(19) 0.0278(4) Uani 1 1 d .
N4 N 1.4778(3) 0.2541(3) -0.0678(2) 0.0259(5) Uani 1 1 d .
N1 N 1.1545(3) -0.0212(2) 0.1786(2) 0.0247(5) Uani 1 1 d .
N2 N 0.8840(3) -0.3448(3) 0.5226(2) 0.0311(6) Uani 1 1 d .
N3 N 0.7974(3) -0.4533(3) 0.5873(2) 0.0286(5) Uani 1 1 d .
C2 C 0.9613(3) 0.3799(3) 0.1178(3) 0.0246(5) Uani 1 1 d .
H2A H 0.9302 0.4099 0.0529 0.030 Uiso 1 1 calc R
H2B H 0.9887 0.4567 0.1399 0.030 Uiso 1 1 calc R
C9 C 0.5168(3) 0.2428(3) 0.3173(3) 0.0244(5) Uani 1 1 d .
H9A H 0.4326 0.2059 0.3814 0.029 Uiso 1 1 calc R
H9B H 0.4873 0.2697 0.2513 0.029 Uiso 1 1 calc R
C5 C 0.7778(3) 0.1978(3) 0.1879(2) 0.0199(5) Uani 1 1 d .
H5A H 0.7531 0.2244 0.1195 0.024 Uiso 1 1 calc R
H5B H 0.8571 0.1313 0.1699 0.024 Uiso 1 1 calc R
C15 C 1.1325(4) -0.0341(3) 0.2916(3) 0.0306(6) Uani 1 1 d .
H15 H 1.1785 0.0234 0.3164 0.037 Uiso 1 1 calc R
C7 C 0.6424(3) 0.1382(3) 0.2876(2) 0.0208(5) Uani 1 1 d .
C22 C 0.6820(3) -0.5673(3) 0.7758(3) 0.0247(6) Uani 1 1 d .
C19 C 1.0821(4) -0.1024(3) 0.1463(3) 0.0278(6) Uani 1 1 d .
H19 H 1.0927 -0.0923 0.0689 0.033 Uiso 1 1 calc R
C3 C 0.8304(3) 0.3182(3) 0.2193(2) 0.0224(5) Uani 1 1 d .
C14 C 0.5524(3) 0.0374(3) 0.1515(2) 0.0214(5) Uani 1 1 d .
C1 C 1.0962(3) 0.2880(3) 0.0783(3) 0.0281(6) Uani 1 1 d .
C18 C 0.9929(4) -0.2000(3) 0.2210(3) 0.0303(6) Uani 1 1 d .
H18 H 0.9453 -0.2537 0.1941 0.036 Uiso 1 1 calc R
C12 C 0.7018(3) 0.4196(3) 0.2474(3) 0.0259(6) Uani 1 1 d .
H12A H 0.6754 0.4462 0.1799 0.031 Uiso 1 1 calc R
H12B H 0.7318 0.4971 0.2667 0.031 Uiso 1 1 calc R
C24 C 1.5523(4) 0.3299(4) -0.0328(3) 0.0336(7) Uani 1 1 d .
H24 H 1.5353 0.3216 0.0457 0.040 Uiso 1 1 calc R
C13 C 0.5960(3) 0.0145(3) 0.2577(2) 0.0239(5) Uani 1 1 d .
H13A H 0.6767 -0.0507 0.2450 0.029 Uiso 1 1 calc R
H13B H 0.5134 -0.0221 0.3236 0.029 Uiso 1 1 calc R
C6 C 0.7328(4) 0.2182(3) 0.4291(3) 0.0311(6) Uani 1 1 d .
H6 H 0.7584 0.1910 0.4979 0.037 Uiso 1 1 calc R
C17 C 0.9753(3) -0.2166(3) 0.3380(3) 0.0256(6) Uani 1 1 d .
C23 C 0.6075(4) -0.6498(3) 0.7394(3) 0.0333(7) Uani 1 1 d .
H23 H 0.6273 -0.6480 0.6609 0.040 Uiso 1 1 calc R
C20 C 0.8880(4) -0.3234(3) 0.4193(3) 0.0290(6) Uani 1 1 d .
H20 H 0.8357 -0.3756 0.3951 0.035 Uiso 1 1 calc R
C4 C 0.8687(3) 0.2757(3) 0.3278(3) 0.0272(6) Uani 1 1 d .
H4A H 0.9006 0.3510 0.3487 0.033 Uiso 1 1 calc R
H4B H 0.9488 0.2099 0.3119 0.033 Uiso 1 1 calc R
C21 C 0.7790(3) -0.4641(3) 0.6935(3) 0.0271(6) Uani 1 1 d .
H21 H 0.8254 -0.4083 0.7194 0.032 Uiso 1 1 calc R
C8 C 0.6855(3) 0.0976(3) 0.3948(3) 0.0256(6) Uani 1 1 d .
H8A H 0.6023 0.0588 0.4588 0.031 Uiso 1 1 calc R
H8B H 0.7658 0.0320 0.3780 0.031 Uiso 1 1 calc R
C16 C 1.0446(3) -0.1288(3) 0.3733(3) 0.0277(6) Uani 1 1 d .
H16 H 1.0320 -0.1336 0.4509 0.033 Uiso 1 1 calc R
C10 C 0.6072(4) 0.3215(4) 0.4554(3) 0.0338(7) Uani 1 1 d .
H10A H 0.5226 0.2856 0.5197 0.041 Uiso 1 1 calc R
H10B H 0.6370 0.3975 0.4769 0.041 Uiso 1 1 calc R
C11 C 0.5663(3) 0.3630(3) 0.3497(3) 0.0281(6) Uani 1 1 d .
H11 H 0.4861 0.4302 0.3664 0.034 Uiso 1 1 calc R
C25 C 1.6535(4) 0.4202(4) -0.1075(3) 0.0355(7) Uani 1 1 d .
H25 H 1.7014 0.4716 -0.0789 0.043 Uiso 1 1 calc R
C26 C 1.5056(4) 0.2667(4) -0.1813(3) 0.0399(8) Uani 1 1 d .
H26 H 1.4534 0.2167 -0.2075 0.048 Uiso 1 1 calc R

loop_
_atom_site_aniso_label
_atom_site_aniso_U_11
_atom_site_aniso_U_22
_atom_site_aniso_U_33
_atom_site_aniso_U_23
_atom_site_aniso_U_13
_atom_site_aniso_U_12
Zn1 0.0221(2) 0.0221(2) 0.0220(2) -0.00290(13) -0.00799(14) -0.00103(13)
O2 0.0323(11) 0.0311(11) 0.0317(11) -0.0037(9) -0.0129(9) -0.0005(9)
O1 0.0414(14) 0.0404(14) 0.0429(14) -0.0066(11) -0.0141(11) -0.0026(11)
O3 0.0297(11) 0.0306(11) 0.0336(12) -0.0047(9) -0.0092(9) -0.0020(9)
O4 0.0276(10) 0.0280(10) 0.0282(11) -0.0045(8) -0.0105(9) -0.0003(8)
N4 0.0259(12) 0.0251(12) 0.0262(12) -0.0021(9) -0.0092(10) -0.0016(9)
N1 0.0237(11) 0.0233(11) 0.0261(12) -0.0025(9) -0.0083(9) -0.0016(9)
N2 0.0308(13) 0.0307(13) 0.0317(14) -0.0019(11) -0.0120(11) -0.0023(11)
N3 0.0280(13) 0.0291(13) 0.0283(13) -0.0041(10) -0.0099(10) -0.0009(10)
C2 0.0250(13) 0.0242(13) 0.0235(13) -0.0014(10) -0.0085(11) -0.0008(10)
C9 0.0237(13) 0.0258(13) 0.0232(13) -0.0029(10) -0.0083(10) -0.0008(10)
C5 0.0200(12) 0.0189(11) 0.0207(12) -0.0025(9) -0.0074(10) 0.0001(9)
C15 0.0303(15) 0.0299(15) 0.0337(16) -0.0044(12) -0.0136(13) -0.0022(12)
C7 0.0202(12) 0.0218(12) 0.0203(12) -0.0033(10) -0.0070(10) -0.0009(10)
C22 0.0220(13) 0.0244(13) 0.0264(14) -0.0024(11) -0.0079(11) -0.0001(10)
C19 0.0275(14) 0.0283(14) 0.0273(14) -0.0029(12) -0.0104(12) 0.0001(11)
C3 0.0225(13) 0.0223(12) 0.0225(13) -0.0035(10) -0.0085(10) 0.0002(10)
C14 0.0217(12) 0.0214(12) 0.0211(12) -0.0035(10) -0.0077(10) -0.0008(10)
C1 0.0277(14) 0.0284(14) 0.0290(14) -0.0022(11) -0.0113(12) -0.0029(11)
C18 0.0291(15) 0.0314(15) 0.0311(16) -0.0052(12) -0.0115(12) -0.0007(12)
C12 0.0273(14) 0.0253(13) 0.0272(14) -0.0045(11) -0.0118(11) -0.0007(11)
C24 0.0333(16) 0.0347(16) 0.0323(16) -0.0047(13) -0.0109(13) -0.0023(13)
C13 0.0228(13) 0.0236(13) 0.0247(13) -0.0033(10) -0.0082(11) 0.0003(10)
C6 0.0301(15) 0.0320(15) 0.0323(16) -0.0050(12) -0.0128(13) 0.0009(12)
C17 0.0254(14) 0.0242(13) 0.0265(14) -0.0021(11) -0.0092(11) -0.0006(11)
C23 0.0399(18) 0.0302(15) 0.0298(15) -0.0046(12) -0.0127(13) -0.0006(13)
C20 0.0280(14) 0.0292(15) 0.0293(15) -0.0038(12) -0.0099(12) -0.0014(11)
C4 0.0283(14) 0.0250(13) 0.0295(15) -0.0049(11) -0.0116(12) -0.0003(11)
C21 0.0272(14) 0.0275(14) 0.0272(14) -0.0036(11) -0.0111(12) -0.0004(11)
C8 0.0249(13) 0.0256(13) 0.0250(13) -0.0019(11) -0.0080(11) -0.0014(10)
C16 0.0275(14) 0.0292(14) 0.0263(14) -0.0039(11) -0.0098(12) 0.0000(11)
C10 0.0315(16) 0.0393(17) 0.0307(16) -0.0075(13) -0.0104(13) -0.0011(13)
C11 0.0259(14) 0.0297(14) 0.0300(15) -0.0074(12) -0.0109(12) 0.0013(11)
C25 0.0379(18) 0.0332(16) 0.0391(18) -0.0024(14) -0.0186(15) -0.0041(13)
C26 0.0393(19) 0.0413(19) 0.0396(19) -0.0055(15) -0.0146(15) -0.0029(15)

loop_
_atom_type_symbol
_atom_type_description
_atom_type_scat_dispersion_real
_atom_type_scat_dispersion_imag
_atom_type_scat_source
C C 0.0033 0.0016 'International Tables Vol C Tables 4.2.6.8 and 6.1.1.4'
N N 0.0061 0.0033 'International Tables Vol C Tables 4.2.6.8 and 6.1.1.4'
O O 0.0106 0.0060 'International Tables Vol C Tables 4.2.6.8 and 6.1.1.4'
Zn Zn 0.2839 1.4301 'International Tables Vol C Tables 4.2.6.8 and 6.1.1.4'
H H 0.0000 0.0000 'International Tables Vol C Tables 4.2.6.8 and 6.1.1.4'

loop_
_geom_angle_atom_site_label_1
_geom_angle_atom_site_label_2
_geom_angle_atom_site_label_3
_geom_angle
_geom_angle_site_symmetry_1
_geom_angle_site_symmetry_3
O3 Zn1 O4 115.91(9) 2_755 1_655
O3 Zn1 O2 148.05(10) 2_755 .
O4 Zn1 O2 95.66(9) 1_655 .
O3 Zn1 N4 91.94(10) 2_755 .
O4 Zn1 N4 92.83(9) 1_655 .
O2 Zn1 N4 91.26(10) . .
O3 Zn1 N1 86.15(10) 2_755 .
O4 Zn1 N1 86.60(9) 1_655 .
O2 Zn1 N1 91.19(10) . .
N4 Zn1 N1 177.53(9) . .
O3 Zn1 O1 90.24(10) 2_755 .
O4 Zn1 O1 152.83(9) 1_655 .
O2 Zn1 O1 57.83(9) . .
N4 Zn1 O1 93.53(10) . .
N1 Zn1 O1 88.05(10) . .
O3 Zn1 C1 118.89(10) 2_755 .
O4 Zn1 C1 124.28(10) 1_655 .
O2 Zn1 C1 29.17(10) . .
N4 Zn1 C1 94.69(10) . .
N1 Zn1 C1 87.61(10) . .
O1 Zn1 C1 28.78(10) . .
C1 O2 Zn1 97.2(2) . .
C1 O1 Zn1 83.5(2) . .
C14 O3 Zn1 142.3(2) . 2_755
C14 O4 Zn1 130.70(19) . 1_455
C26 N4 C24 117.1(3) . .
C26 N4 Zn1 121.7(2) . .
C24 N4 Zn1 121.2(2) . .
C15 N1 C19 116.8(3) . .
C15 N1 Zn1 119.4(2) . .
C19 N1 Zn1 123.7(2) . .
C20 N2 N3 112.1(3) . .
C21 N3 N2 111.6(3) . .
C1 C2 C3 114.5(2) . .
C1 C2 H2A 108.6 . .
C3 C2 H2A 108.6 . .
C1 C2 H2B 108.6 . .
C3 C2 H2B 108.6 . .
H2A C2 H2B 107.6 . .
C7 C9 C11 110.3(2) . .
C7 C9 H9A 109.6 . .
C11 C9 H9A 109.6 . .
C7 C9 H9B 109.6 . .
C11 C9 H9B 109.6 . .
H9A C9 H9B 108.1 . .
C7 C5 C3 111.6(2) . .
C7 C5 H5A 109.3 . .
C3 C5 H5A 109.3 . .
C7 C5 H5B 109.3 . .
C3 C5 H5B 109.3 . .
H5A C5 H5B 108.0 . .
N1 C15 C16 123.3(3) . .
N1 C15 H15 118.3 . .
C16 C15 H15 118.3 . .
C9 C7 C13 111.9(2) . .
C9 C7 C5 109.7(2) . .
C13 C7 C5 111.1(2) . .
C9 C7 C8 107.9(2) . .
C13 C7 C8 108.2(2) . .
C5 C7 C8 107.9(2) . .
C25 C22 C23 116.9(3) 1_446 .
C25 C22 C21 121.4(3) 1_446 .
C23 C22 C21 121.6(3) . .
N1 C19 C18 124.0(3) . .
N1 C19 H19 118.0 . .
C18 C19 H19 118.0 . .
C12 C3 C2 108.9(2) . .
C12 C3 C4 108.6(2) . .
C2 C3 C4 111.6(2) . .
C12 C3 C5 107.3(2) . .
C2 C3 C5 111.1(2) . .
C4 C3 C5 109.1(2) . .
O3 C14 O4 125.2(3) . .
O3 C14 C13 118.5(3) . .
O4 C14 C13 116.3(2) . .
O1 C1 O2 121.0(3) . .
O1 C1 C2 121.5(3) . .
O2 C1 C2 117.6(3) . .
O1 C1 Zn1 67.73(19) . .
O2 C1 Zn1 53.62(16) . .
C2 C1 Zn1 168.2(2) . .
C19 C18 C17 118.8(3) . .
C19 C18 H18 120.6 . .
C17 C18 H18 120.6 . .
C3 C12 C11 111.3(2) . .
C3 C12 H12A 109.4 . .
C11 C12 H12A 109.4 . .
C3 C12 H12B 109.4 . .
C11 C12 H12B 109.4 . .
H12A C12 H12B 108.0 . .
N4 C24 C25 123.5(3) . .
N4 C24 H24 118.2 . .
C25 C24 H24 118.2 . .
C14 C13 C7 114.8(2) . .
C14 C13 H13A 108.6 . .
C7 C13 H13A 108.6 . .
C14 C13 H13B 108.6 . .
C7 C13 H13B 108.6 . .
H13A C13 H13B 107.5 . .
C10 C6 C8 109.7(3) . .
C10 C6 C4 109.9(3) . .
C8 C6 C4 108.8(3) . .
C10 C6 H6 109.5 . .
C8 C6 H6 109.5 . .
C4 C6 H6 109.5 . .
C16 C17 C18 117.5(3) . .
C16 C17 C20 121.8(3) . .
C18 C17 C20 120.8(3) . .
C26 C23 C22 120.4(3) 1_446 .
C26 C23 H23 119.8 1_446 .
C22 C23 H23 119.8 . .
N2 C20 C17 120.0(3) . .
N2 C20 H20 120.0 . .
C17 C20 H20 120.0 . .
C3 C4 C6 110.1(3) . .
C3 C4 H4A 109.6 . .
C6 C4 H4A 109.6 . .
C3 C4 H4B 109.6 . .
C6 C4 H4B 109.6 . .
H4A C4 H4B 108.2 . .
N3 C21 C22 119.0(3) . .
N3 C21 H21 120.5 . .
C22 C21 H21 120.5 . .
C6 C8 C7 110.5(2) . .
C6 C8 H8A 109.5 . .
C7 C8 H8A 109.5 . .
C6 C8 H8B 109.5 . .
C7 C8 H8B 109.5 . .
H8A C8 H8B 108.1 . .
C15 C16 C17 119.3(3) . .
C15 C16 H16 120.3 . .
C17 C16 H16 120.3 . .
C11 C10 C6 109.7(3) . .
C11 C10 H10A 109.7 . .
C6 C10 H10A 109.7 . .
C11 C10 H10B 109.7 . .
C6 C10 H10B 109.7 . .
H10A C10 H10B 108.2 . .
C10 C11 C9 109.5(3) . .
C10 C11 C12 109.4(3) . .
C9 C11 C12 109.1(2) . .
C10 C11 H11 109.6 . .
C9 C11 H11 109.6 . .
C12 C11 H11 109.6 . .
C22 C25 C24 119.3(3) 1_664 .
C22 C25 H25 120.4 1_664 .
C24 C25 H25 120.4 . .
N4 C26 C23 122.7(4) . 1_664
N4 C26 H26 118.6 . .
C23 C26 H26 118.6 1_664 .

loop_
_geom_bond_atom_site_label_1
_geom_bond_atom_site_label_2
_geom_bond_distance
_geom_bond_site_symmetry_2
Zn1 O3 2.014(2) 2_755
Zn1 O4 2.031(2) 1_655
Zn1 O2 2.085(2) .
Zn1 N4 2.191(3) .
Zn1 N1 2.196(3) .
Zn1 O1 2.393(3) .
Zn1 C1 2.569(3) .
O2 C1 1.262(4) .
O1 C1 1.245(4) .
O3 C14 1.250(4) .
O3 Zn1 2.014(2) 2_755
O4 C14 1.258(4) .
O4 Zn1 2.031(2) 1_455
N4 C26 1.338(5) .
N4 C24 1.338(4) .
N1 C15 1.342(4) .
N1 C19 1.343(4) .
N2 C20 1.269(4) .
N2 N3 1.416(4) .
N3 C21 1.267(4) .
C2 C1 1.521(4) .
C2 C3 1.534(4) .
C2 H2A 0.9700 .
C2 H2B 0.9700 .
C9 C7 1.533(4) .
C9 C11 1.535(4) .
C9 H9A 0.9700 .
C9 H9B 0.9700 .
C5 C7 1.542(4) .
C5 C3 1.545(4) .
C5 H5A 0.9700 .
C5 H5B 0.9700 .
C15 C16 1.388(5) .
C15 H15 0.9300 .
C7 C13 1.537(4) .
C7 C8 1.544(4) .
C22 C25 1.375(5) 1_446
C22 C23 1.399(5) .
C22 C21 1.486(4) .
C19 C18 1.381(5) .
C19 H19 0.9300 .
C3 C12 1.529(4) .
C3 C4 1.535(4) .
C14 C13 1.527(4) .
C18 C17 1.401(4) .
C18 H18 0.9300 .
C12 C11 1.546(4) .
C12 H12A 0.9700 .
C12 H12B 0.9700 .
C24 C25 1.389(5) .
C24 H24 0.9300 .
C13 H13A 0.9700 .
C13 H13B 0.9700 .
C6 C10 1.522(5) .
C6 C8 1.540(4) .
C6 C4 1.546(5) .
C6 H6 0.9800 .
C17 C16 1.396(4) .
C17 C20 1.466(4) .
C23 C26 1.369(5) 1_446
C23 H23 0.9300 .
C20 H20 0.9300 .
C4 H4A 0.9700 .
C4 H4B 0.9700 .
C21 H21 0.9300 .
C8 H8A 0.9700 .
C8 H8B 0.9700 .
C16 H16 0.9300 .
C10 C11 1.515(5) .
C10 H10A 0.9700 .
C10 H10B 0.9700 .
C11 H11 0.9800 .
C25 C22 1.375(5) 1_664
C25 H25 0.9300 .
C26 C23 1.369(5) 1_664
C26 H26 0.9300 .

loop_
_geom_torsion_atom_site_label_1
_geom_torsion_atom_site_label_2
_geom_torsion_atom_site_label_3
_geom_torsion_atom_site_label_4
_geom_torsion
_geom_torsion_site_symmetry_1
_geom_torsion_site_symmetry_4
O3 Zn1 O2 C1 1.7(3) 2_755 .
O4 Zn1 O2 C1 -169.65(19) 1_655 .
N4 Zn1 O2 C1 97.4(2) . .
N1 Zn1 O2 C1 -82.9(2) . .
O1 Zn1 O2 C1 4.00(18) . .
O3 Zn1 O1 C1 174.7(2) 2_755 .
O4 Zn1 O1 C1 9.9(3) 1_655 .
O2 Zn1 O1 C1 -4.05(18) . .
N4 Zn1 O1 C1 -93.3(2) . .
N1 Zn1 O1 C1 88.6(2) . .
O3 Zn1 N4 C26 33.0(3) 2_755 .
O4 Zn1 N4 C26 149.1(3) 1_655 .
O2 Zn1 N4 C26 -115.2(3) . .
O1 Zn1 N4 C26 -57.3(3) . .
C1 Zn1 N4 C26 -86.2(3) . .
O3 Zn1 N4 C24 -148.9(3) 2_755 .
O4 Zn1 N4 C24 -32.8(3) 1_655 .
O2 Zn1 N4 C24 62.9(3) . .
O1 Zn1 N4 C24 120.7(3) . .
C1 Zn1 N4 C24 91.9(3) . .
O3 Zn1 N1 C15 146.5(2) 2_755 .
O4 Zn1 N1 C15 30.3(2) 1_655 .
O2 Zn1 N1 C15 -65.3(2) . .
O1 Zn1 N1 C15 -123.1(2) . .
C1 Zn1 N1 C15 -94.3(2) . .
O3 Zn1 N1 C19 -29.8(2) 2_755 .
O4 Zn1 N1 C19 -146.1(2) 1_655 .
O2 Zn1 N1 C19 118.3(2) . .
O1 Zn1 N1 C19 60.6(2) . .
C1 Zn1 N1 C19 89.4(2) . .
C20 N2 N3 C21 -171.9(3) . .
C19 N1 C15 C16 2.5(5) . .
Zn1 N1 C15 C16 -174.1(2) . .
C11 C9 C7 C13 178.5(2) . .
C11 C9 C7 C5 -57.7(3) . .
C11 C9 C7 C8 59.5(3) . .
C3 C5 C7 C9 58.6(3) . .
C3 C5 C7 C13 -177.1(2) . .
C3 C5 C7 C8 -58.7(3) . .
C15 N1 C19 C18 -2.8(5) . .
Zn1 N1 C19 C18 173.7(2) . .
C1 C2 C3 C12 -178.4(2) . .
C1 C2 C3 C4 61.8(3) . .
C1 C2 C3 C5 -60.3(3) . .
C7 C5 C3 C12 -58.7(3) . .
C7 C5 C3 C2 -177.8(2) . .
C7 C5 C3 C4 58.7(3) . .
Zn1 O3 C14 O4 -69.5(5) 2_755 .
Zn1 O3 C14 C13 110.7(3) 2_755 .
Zn1 O4 C14 O3 5.1(4) 1_455 .
Zn1 O4 C14 C13 -175.08(18) 1_455 .
Zn1 O1 C1 O2 6.6(3) . .
Zn1 O1 C1 C2 -171.6(3) . .
Zn1 O2 C1 O1 -7.6(3) . .
Zn1 O2 C1 C2 170.7(2) . .
C3 C2 C1 O1 94.1(4) . .
C3 C2 C1 O2 -84.2(3) . .
C3 C2 C1 Zn1 -44.8(12) . .
O3 Zn1 C1 O1 -6.0(2) 2_755 .
O4 Zn1 C1 O1 -174.55(18) 1_655 .
O2 Zn1 C1 O1 173.0(3) . .
N4 Zn1 C1 O1 88.8(2) . .
N1 Zn1 C1 O1 -90.3(2) . .
O3 Zn1 C1 O2 -178.98(18) 2_755 .
O4 Zn1 C1 O2 12.5(2) 1_655 .
N4 Zn1 C1 O2 -84.2(2) . .
N1 Zn1 C1 O2 96.7(2) . .
O1 Zn1 C1 O2 -173.0(3) . .
O3 Zn1 C1 C2 136.6(10) 2_755 .
O4 Zn1 C1 C2 -31.9(11) 1_655 .
O2 Zn1 C1 C2 -44.4(10) . .
N4 Zn1 C1 C2 -128.6(11) . .
N1 Zn1 C1 C2 52.3(11) . .
O1 Zn1 C1 C2 142.6(12) . .
N1 C19 C18 C17 0.1(5) . .
C2 C3 C12 C11 -179.8(2) . .
C4 C3 C12 C11 -58.1(3) . .
C5 C3 C12 C11 59.7(3) . .
C26 N4 C24 C25 0.8(5) . .
Zn1 N4 C24 C25 -177.4(3) . .
O3 C14 C13 C7 99.9(3) . .
O4 C14 C13 C7 -79.9(3) . .
C9 C7 C13 C14 62.3(3) . .
C5 C7 C13 C14 -60.7(3) . .
C8 C7 C13 C14 -178.9(2) . .
C19 C18 C17 C16 2.8(5) . .
C19 C18 C17 C20 -176.7(3) . .
C25 C22 C23 C26 3.4(5) 1_446 1_446
C21 C22 C23 C26 -172.2(3) . 1_446
N3 N2 C20 C17 -178.6(3) . .
C16 C17 C20 N2 -5.9(5) . .
C18 C17 C20 N2 173.6(3) . .
C12 C3 C4 C6 58.1(3) . .
C2 C3 C4 C6 178.2(2) . .
C5 C3 C4 C6 -58.6(3) . .
C10 C6 C4 C3 -60.0(3) . .
C8 C6 C4 C3 60.1(3) . .
N2 N3 C21 C22 175.8(2) . .
C25 C22 C21 N3 -177.3(3) 1_446 .
C23 C22 C21 N3 -2.0(5) . .
C10 C6 C8 C7 59.0(3) . .
C4 C6 C8 C7 -61.2(3) . .
C9 C7 C8 C6 -58.6(3) . .
C13 C7 C8 C6 -179.9(2) . .
C5 C7 C8 C6 59.9(3) . .
N1 C15 C16 C17 0.4(5) . .
C18 C17 C16 C15 -3.1(5) . .
C20 C17 C16 C15 176.4(3) . .
C8 C6 C10 C11 -59.3(3) . .
C4 C6 C10 C11 60.2(3) . .
C6 C10 C11 C9 60.3(3) . .
C6 C10 C11 C12 -59.1(3) . .
C7 C9 C11 C10 -61.2(3) . .
C7 C9 C11 C12 58.4(3) . .
C3 C12 C11 C10 59.1(3) . .
C3 C12 C11 C9 -60.6(3) . .
N4 C24 C25 C22 -1.0(5) . 1_664
C24 N4 C26 C23 1.6(5) . 1_664
Zn1 N4 C26 C23 179.7(3) . 1_664
